data_2206075
loop_
_publ_author_name
'Hu, Mingqiang'
'Ma, Chengbing'
'Chen, Changneng'

_publ_section_title
;
 Hexacarbonylhexakis(\m-3,4-dimethylbenzenethiolato)triiron(II)
;
_journal_issue 6
_journal_name_full 'Acta Crystallographica Section E'
_journal_page_first m1045
_journal_page_last m1047
_journal_paper_doi 10.1107/S1600536805013024
_journal_volume 61
_journal_year 2005
_chemical_formula_iupac '[Fe3 (C8 H9 S)6 (C O)6]'
_chemical_formula_moiety 'C54 H54 Fe3 O6 S6'
_chemical_formula_sum 'C54 H54 Fe3 O6 S6'
_chemical_formula_weight 1158.88
_chemical_name_systematic
;
Hexacarbonylhexakis(\m-3,4-dimethylbenzenethiolato)triiron(II)
;
_space_group_IT_number 148
_symmetry_cell_setting trigonal
_symmetry_space_group_name_Hall '-R 3'
_symmetry_space_group_name_H-M 'R -3 :H'
_atom_sites_solution_hydrogens geom
_atom_sites_solution_primary direct
_atom_sites_solution_secondary difmap
_audit_creation_method SHELXL-97
_cell_angle_alpha 90.00
_cell_angle_beta 90.00
_cell_angle_gamma 120.00
_cell_formula_units_Z 12
_cell_length_a 40.0008(12)
_cell_length_b 40.0008(12)
_cell_length_c 12.093
_cell_measurement_reflns_used 10404
_cell_measurement_temperature 293(2)
_cell_measurement_theta_max 25.0264
_cell_measurement_theta_min 1.7631
_cell_volume 16757.2(7)
_computing_cell_refinement CrystalClear
_computing_data_collection 'CrystalClear (Rigaku, 2000)'
_computing_data_reduction CrystalClear
_computing_molecular_graphics SHELXTL
_computing_publication_material SHELXTL
_computing_structure_refinement SHELXTL
_computing_structure_solution 'SHELXTL (Siemens, 1994)'
_diffrn_ambient_temperature 293(2)
_diffrn_detector_area_resol_mean 14.6306
_diffrn_measured_fraction_theta_full 0.997
_diffrn_measured_fraction_theta_max 0.997
_diffrn_measurement_device_type 'Bruker P4'
_diffrn_measurement_method \w
_diffrn_radiation_monochromator graphite
_diffrn_radiation_source 'fine-focus sealed tube'
_diffrn_radiation_type MoK\a
_diffrn_radiation_wavelength 0.71073
_diffrn_reflns_av_R_equivalents 0.0378
_diffrn_reflns_av_sigmaI/netI 0.0276
_diffrn_reflns_limit_h_max 44
_diffrn_reflns_limit_h_min -47
_diffrn_reflns_limit_k_max 47
_diffrn_reflns_limit_k_min -47
_diffrn_reflns_limit_l_max 14
_diffrn_reflns_limit_l_min -14
_diffrn_reflns_number 34520
_diffrn_reflns_theta_full 25.02
_diffrn_reflns_theta_max 25.02
_diffrn_reflns_theta_min 1.76
_diffrn_standards_decay_% 0
_diffrn_standards_number 0
_exptl_absorpt_coefficient_mu 1.039
_exptl_absorpt_correction_T_max 0.856
_exptl_absorpt_correction_T_min 0.695
_exptl_absorpt_correction_type multi-scan
_exptl_absorpt_process_details '(SADABS; Sheldrick, 1996)'
_exptl_crystal_colour Black
_exptl_crystal_density_diffrn 1.378
_exptl_crystal_density_method 'not measured'
_exptl_crystal_description Prism
_exptl_crystal_F_000 7200
_exptl_crystal_size_max 0.5000
_exptl_crystal_size_mid 0.3000
_exptl_crystal_size_min 0.1500
_refine_diff_density_max 0.308
_refine_diff_density_min -0.273
_refine_ls_extinction_method none
_refine_ls_goodness_of_fit_ref 1.087
_refine_ls_hydrogen_treatment constr
_refine_ls_matrix_type full
_refine_ls_number_parameters 417
_refine_ls_number_reflns 6567
_refine_ls_number_restraints 0
_refine_ls_restrained_S_all 1.087
_refine_ls_R_factor_all 0.0584
_refine_ls_R_factor_gt 0.0490
_refine_ls_shift/su_max 0.001
_refine_ls_shift/su_mean 0.000
_refine_ls_structure_factor_coef Fsqd
_refine_ls_weighting_details 'calc w = 1/[\s^2^(Fo^2^)+(0.0398P)^2^+59.4153P] where P = (Fo^2^+2Fc^2^)/3'
_refine_ls_weighting_scheme calc
_refine_ls_wR_factor_gt 0.1018
_refine_ls_wR_factor_ref 0.1064
_reflns_number_gt 5848
_reflns_number_total 6567
_reflns_threshold_expression I>2\s(I)
_cod_data_source_file su6189.cif
_cod_data_source_block I
_cod_depositor_comments
;
The following automatic conversions were performed:
'_symmetry_cell_setting' value 'Trigonal' changed to 'trigonal' according
to '/home/saulius/struct/CIF-dictionaries/cif_core.dic' dictionary named
'cif_core.dic' version 2.4.1 from
2010-06-29.

'_exptl_absorpt_correction_type' value 'Multi-scan' changed
to 'multi-scan' according to
'/home/saulius/struct/CIF-dictionaries/cif_core.dic' dictionary named
'cif_core.dic' version 2.4.1 from 2010-06-29.

Automatic conversion script
Id: cif_fix_enum 1527 2010-12-29 10:47:43Z saulius 

The following automatic conversions were performed:

'_symmetry_cell_setting' value 'Trigonal' changed to 'trigonal'
according to /home/saulius/struct/CIF-dictionaries/cif_core.dic
dictionary named 'cif_core.dic' version 2.4.1 from
2010-06-29.

'_exptl_absorpt_correction_type' value 'Multi-scan'
changed to 'multi-scan' according to
/home/saulius/struct/CIF-dictionaries/cif_core.dic dictionary named
'cif_core.dic' version 2.4.1 from 2010-06-29.

Automatic conversion script
Id: cif_fix_values 1715 2011-07-08 13:25:40Z adriana 
;
_cod_original_cell_volume 16756.9(7)
_cod_original_sg_symbol_H-M 'R -3'
_cod_database_code 2206075

loop_
_symmetry_equiv_pos_as_xyz
'x, y, z'
'-y, x-y, z'
'-x+y, -x, z'
'x+2/3, y+1/3, z+1/3'
'-y+2/3, x-y+1/3, z+1/3'
'-x+y+2/3, -x+1/3, z+1/3'
'x+1/3, y+2/3, z+2/3'
'-y+1/3, x-y+2/3, z+2/3'
'-x+y+1/3, -x+2/3, z+2/3'
'-x, -y, -z'
'y, -x+y, -z'
'x-y, x, -z'
'-x+2/3, -y+1/3, -z+1/3'
'y+2/3, -x+y+1/3, -z+1/3'
'x-y+2/3, x+1/3, -z+1/3'
'-x+1/3, -y+2/3, -z+2/3'
'y+1/3, -x+y+2/3, -z+2/3'
'x-y+1/3, x+2/3, -z+2/3'

loop_
_atom_site_label
_atom_site_fract_x
_atom_site_fract_y
_atom_site_fract_z
_atom_site_U_iso_or_equiv
_atom_site_adp_type
_atom_site_calc_flag
_atom_site_refinement_flags
_atom_site_occupancy
_atom_site_type_symbol
Fe3 0.0000 0.0000 0.72972(7) 0.0378(2) Uani d S 1 Fe
Fe4 0.0000 0.0000 1.0000 0.0357(3) Uani d S 1 Fe
S4 0.05041(2) 0.03773(2) 0.85274(8) 0.0390(2) Uani d . 1 S
C30 0.08714(10) -0.00466(11) 0.8945(3) 0.0476(9) Uani d . 1 C
H30A 0.0656 -0.0209 0.9364 0.057 Uiso calc R 1 H
C29 0.08831(9) 0.02652(10) 0.8402(3) 0.0409(8) Uani d . 1 C
O4 0.01324(9) 0.06644(9) 0.5941(3) 0.0723(9) Uani d . 1 O
C32 0.14967(11) 0.01191(13) 0.8245(3) 0.0552(10) Uani d . 1 C
C28 0.00920(11) 0.04142(11) 0.6480(3) 0.0471(9) Uani d . 1 C
C34 0.12014(10) 0.05018(12) 0.7771(3) 0.0556(10) Uani d . 1 C
H34A 0.1214 0.0711 0.7396 0.067 Uiso calc R 1 H
C31 0.11759(11) -0.01205(12) 0.8874(3) 0.0544(10) Uani d . 1 C
C33 0.15042(11) 0.04252(13) 0.7701(4) 0.0638(12) Uani d . 1 C
H33A 0.1718 0.0586 0.7273 0.077 Uiso calc R 1 H
C36 0.18389(12) 0.00547(15) 0.8151(4) 0.0796(15) Uani d . 1 C
H36A 0.1789 -0.0168 0.8575 0.119 Uiso calc R 1 H
H36B 0.2066 0.0277 0.8429 0.119 Uiso calc R 1 H
H36C 0.1877 0.0015 0.7390 0.119 Uiso calc R 1 H
C35 0.11471(16) -0.04621(16) 0.9492(5) 0.0897(17) Uani d . 1 C
H35A 0.1377 -0.0476 0.9368 0.135 Uiso calc R 1 H
H35B 0.0927 -0.0695 0.9232 0.135 Uiso calc R 1 H
H35C 0.1119 -0.0432 1.0269 0.135 Uiso calc R 1 H
Fe1 0.583503(13) 0.063739(13) 0.09011(4) 0.03430(13) Uani d . 1 Fe
Fe2 0.5000 0.0000 0.0000 0.03215(16) Uani d S 1 Fe
S2 0.52403(2) 0.06084(2) 0.11236(7) 0.03446(19) Uani d . 1 S
S3 0.56308(2) 0.04944(2) -0.09549(7) 0.03480(19) Uani d . 1 S
S1 0.54874(2) -0.00317(2) 0.11838(7) 0.03472(19) Uani d . 1 S
C12 0.50999(9) 0.05612(10) 0.2539(3) 0.0369(7) Uani d . 1 C
C5 0.57431(9) -0.03059(9) -0.0558(3) 0.0398(8) Uani d . 1 C
H5A 0.5627 -0.0211 -0.1030 0.048 Uiso calc R 1 H
C4 0.57287(9) -0.02593(9) 0.0574(3) 0.0381(8) Uani d . 1 C
C3 0.59236(10) 0.06811(11) 0.2371(3) 0.0479(9) Uani d . 1 C
C2 0.62654(10) 0.06185(11) 0.0564(3) 0.0487(9) Uani d . 1 C
C1 0.60534(10) 0.11486(11) 0.0659(3) 0.0473(9) Uani d . 1 C
C25 0.59460(11) 0.11468(12) -0.2236(3) 0.0559(10) Uani d . 1 C
H25A 0.6148 0.1098 -0.2350 0.067 Uiso calc R 1 H
C17 0.49210(10) 0.02076(11) 0.3081(3) 0.0425(8) Uani d . 1 C
H17A 0.4885 -0.0014 0.2722 0.051 Uiso calc R 1 H
C22 0.53479(11) 0.13007(11) -0.1934(3) 0.0474(9) Uani d . 1 C
C8 0.60781(13) -0.05931(14) 0.0836(4) 0.0687(13) Uani d . 1 C
H8A 0.6190 -0.0692 0.1314 0.082 Uiso calc R 1 H
C16 0.47965(10) 0.01870(12) 0.4163(3) 0.0500(9) Uani d . 1 C
H16A 0.4681 -0.0050 0.4526 0.060 Uiso calc R 1 H
C6 0.59275(10) -0.04919(10) -0.1005(3) 0.0470(9) Uani d . 1 C
C7 0.60936(12) -0.06429(12) -0.0286(4) 0.0606(11) Uani d . 1 C
C23 0.56653(12) 0.15513(11) -0.2571(3) 0.0549(10) Uani d . 1 C
C20 0.56356(10) 0.09008(9) -0.1587(3) 0.0386(8) Uani d . 1 C
C13 0.51494(11) 0.08841(11) 0.3093(3) 0.0489(9) Uani d . 1 C
H13A 0.5272 0.1122 0.2736 0.059 Uiso calc R 1 H
C11 0.59443(13) -0.05261(13) -0.2244(3) 0.0657(12) Uani d . 1 C
H11A 0.5817 -0.0404 -0.2594 0.099 Uiso calc R 1 H
H11B 0.5817 -0.0794 -0.2447 0.099 Uiso calc R 1 H
H11C 0.6209 -0.0402 -0.2478 0.099 Uiso calc R 1 H
C9 0.59028(12) -0.04021(12) 0.1273(4) 0.0581(11) Uani d . 1 C
H9A 0.5901 -0.0369 0.2034 0.070 Uiso calc R 1 H
C15 0.48398(11) 0.05071(14) 0.4715(3) 0.0551(10) Uani d . 1 C
C21 0.53362(10) 0.09797(10) -0.1452(3) 0.0402(8) Uani d . 1 C
H21A 0.5123 0.0813 -0.1028 0.048 Uiso calc R 1 H
C24 0.59567(12) 0.14663(12) -0.2719(4) 0.0660(12) Uani d . 1 C
H24A 0.6167 0.1629 -0.3157 0.079 Uiso calc R 1 H
C27 0.56941(15) 0.19091(13) -0.3091(5) 0.0825(15) Uani d . 1 C
H27A 0.5931 0.2044 -0.3499 0.124 Uiso calc R 1 H
H27B 0.5690 0.2074 -0.2521 0.124 Uiso calc R 1 H
H27C 0.5480 0.1836 -0.3581 0.124 Uiso calc R 1 H
C14 0.50191(13) 0.08627(13) 0.4177(3) 0.0596(11) Uani d . 1 C
C26 0.50155(14) 0.13721(14) -0.1759(4) 0.0739(13) Uani d . 1 C
H26A 0.4824 0.1171 -0.1302 0.111 Uiso calc R 1 H
H26B 0.4904 0.1373 -0.2460 0.111 Uiso calc R 1 H
H26C 0.5107 0.1617 -0.1402 0.111 Uiso calc R 1 H
C19 0.46970(16) 0.04669(18) 0.5894(4) 0.0913(18) Uani d . 1 C
H19A 0.4583 0.0202 0.6121 0.137 Uiso calc R 1 H
H19B 0.4508 0.0547 0.5936 0.137 Uiso calc R 1 H
H19C 0.4910 0.0626 0.6371 0.137 Uiso calc R 1 H
C10 0.62861(16) -0.08605(17) -0.0716(5) 0.0937(18) Uani d . 1 C
H10A 0.6380 -0.0943 -0.0105 0.141 Uiso calc R 1 H
H10B 0.6498 -0.0695 -0.1187 0.141 Uiso calc R 1 H
H10C 0.6102 -0.1082 -0.1128 0.141 Uiso calc R 1 H
O1 0.61971(9) 0.14698(8) 0.0517(3) 0.0758(9) Uani d . 1 O
O3 0.59769(10) 0.07060(10) 0.3299(2) 0.0767(9) Uani d . 1 O
O2 0.65347(8) 0.06059(10) 0.0371(3) 0.0804(10) Uani d . 1 O
C18 0.5067(2) 0.12248(17) 0.4723(4) 0.108(2) Uani d . 1 C
H18A 0.4966 0.1165 0.5462 0.161 Uiso calc R 1 H
H18B 0.4930 0.1322 0.4306 0.161 Uiso calc R 1 H
H18C 0.5336 0.1416 0.4749 0.161 Uiso calc R 1 H

loop_
_atom_site_aniso_label
_atom_site_aniso_U_11
_atom_site_aniso_U_22
_atom_site_aniso_U_33
_atom_site_aniso_U_12
_atom_site_aniso_U_13
_atom_site_aniso_U_23
Fe3 0.0368(3) 0.0368(3) 0.0400(5) 0.01839(14) 0.000 0.000
Fe4 0.0337(4) 0.0337(4) 0.0399(7) 0.01683(19) 0.000 0.000
S4 0.0323(4) 0.0357(4) 0.0468(5) 0.0153(4) 0.0010(4) 0.0002(4)
C30 0.041(2) 0.054(2) 0.050(2) 0.0259(18) 0.0027(17) 0.0003(18)
C29 0.0321(17) 0.0422(19) 0.047(2) 0.0177(15) -0.0025(15) -0.0068(16)
O4 0.085(2) 0.0627(19) 0.069(2) 0.0362(17) 0.0041(17) 0.0175(16)
C32 0.042(2) 0.068(3) 0.060(3) 0.031(2) -0.0077(19) -0.018(2)
C28 0.046(2) 0.047(2) 0.047(2) 0.0216(18) -0.0010(17) -0.0005(18)
C34 0.039(2) 0.052(2) 0.069(3) 0.0174(18) 0.0106(19) 0.005(2)
C31 0.051(2) 0.068(3) 0.055(2) 0.039(2) -0.0043(19) -0.005(2)
C33 0.037(2) 0.069(3) 0.075(3) 0.018(2) 0.012(2) -0.005(2)
C36 0.052(3) 0.103(4) 0.100(4) 0.050(3) -0.004(3) -0.024(3)
C35 0.090(4) 0.105(4) 0.105(4) 0.072(4) 0.015(3) 0.025(3)
Fe1 0.0297(2) 0.0373(3) 0.0348(3) 0.0159(2) -0.0014(2) -0.0040(2)
Fe2 0.0308(3) 0.0369(4) 0.0311(4) 0.0187(3) -0.0012(3) -0.0027(3)
S2 0.0356(4) 0.0398(4) 0.0310(4) 0.0211(4) 0.0012(3) -0.0033(3)
S3 0.0352(4) 0.0387(4) 0.0323(4) 0.0197(4) 0.0028(3) 0.0011(3)
S1 0.0348(4) 0.0403(4) 0.0333(4) 0.0219(4) -0.0002(3) 0.0005(3)
C12 0.0356(17) 0.048(2) 0.0304(17) 0.0234(16) -0.0007(14) -0.0052(15)
C5 0.0373(18) 0.0395(18) 0.047(2) 0.0223(16) -0.0010(15) -0.0039(16)
C4 0.0324(17) 0.0378(18) 0.047(2) 0.0194(15) 0.0002(15) 0.0008(15)
C3 0.042(2) 0.056(2) 0.047(2) 0.0247(18) -0.0094(17) -0.0064(18)
C2 0.0315(19) 0.050(2) 0.057(2) 0.0148(17) 0.0014(17) -0.0041(18)
C1 0.040(2) 0.045(2) 0.052(2) 0.0168(17) 0.0031(17) -0.0083(18)
C25 0.046(2) 0.060(2) 0.060(3) 0.026(2) 0.0139(19) 0.021(2)
C17 0.0369(18) 0.050(2) 0.039(2) 0.0203(16) -0.0020(15) -0.0032(16)
C22 0.048(2) 0.046(2) 0.051(2) 0.0262(18) -0.0064(18) -0.0010(18)
C8 0.075(3) 0.089(3) 0.074(3) 0.065(3) -0.008(2) 0.000(3)
C16 0.043(2) 0.067(3) 0.035(2) 0.0231(19) 0.0007(16) 0.0074(18)
C6 0.042(2) 0.046(2) 0.055(2) 0.0232(17) 0.0011(17) -0.0075(18)
C7 0.058(2) 0.064(3) 0.077(3) 0.043(2) -0.001(2) -0.011(2)
C23 0.056(2) 0.041(2) 0.060(3) 0.0186(19) -0.006(2) 0.0074(18)
C20 0.0398(18) 0.0386(18) 0.0364(19) 0.0188(15) -0.0017(15) 0.0007(15)
C13 0.059(2) 0.053(2) 0.039(2) 0.0311(19) -0.0019(18) -0.0084(17)
C11 0.072(3) 0.070(3) 0.063(3) 0.041(2) 0.010(2) -0.013(2)
C9 0.070(3) 0.074(3) 0.055(2) 0.054(2) -0.005(2) 0.003(2)
C15 0.054(2) 0.093(3) 0.0295(19) 0.046(2) 0.0027(17) -0.002(2)
C21 0.0386(18) 0.0410(19) 0.039(2) 0.0185(16) 0.0012(15) 0.0014(15)
C24 0.054(2) 0.061(3) 0.072(3) 0.021(2) 0.017(2) 0.031(2)
C27 0.085(3) 0.051(3) 0.101(4) 0.027(3) -0.008(3) 0.025(3)
C14 0.077(3) 0.080(3) 0.041(2) 0.054(3) -0.004(2) -0.018(2)
C26 0.078(3) 0.078(3) 0.089(4) 0.057(3) 0.008(3) 0.012(3)
C19 0.111(4) 0.145(5) 0.040(3) 0.081(4) 0.016(3) -0.001(3)
C10 0.101(4) 0.116(4) 0.111(4) 0.090(4) -0.012(3) -0.026(4)
O1 0.073(2) 0.0402(17) 0.101(3) 0.0186(15) 0.0104(18) -0.0017(16)
O3 0.085(2) 0.104(3) 0.0451(18) 0.051(2) -0.0245(16) -0.0178(17)
O2 0.0415(17) 0.096(2) 0.104(3) 0.0347(17) 0.0072(16) -0.013(2)
C18 0.170(6) 0.110(5) 0.066(3) 0.088(5) 0.006(4) -0.027(3)

loop_
_atom_type_symbol
_atom_type_description
_atom_type_scat_dispersion_real
_atom_type_scat_dispersion_imag
_atom_type_scat_source
C C 0.0033 0.0016 'International Tables Vol C Tables 4.2.6.8 and 6.1.1.4'
H H 0.0000 0.0000 'International Tables Vol C Tables 4.2.6.8 and 6.1.1.4'
O O 0.0106 0.0060 'International Tables Vol C Tables 4.2.6.8 and 6.1.1.4'
S S 0.1246 0.1234 'International Tables Vol C Tables 4.2.6.8 and 6.1.1.4'
Fe Fe 0.3463 0.8444 'International Tables Vol C Tables 4.2.6.8 and 6.1.1.4'

loop_
_geom_angle_atom_site_label_1
_geom_angle_atom_site_label_2
_geom_angle_atom_site_label_3
_geom_angle_site_symmetry_1
_geom_angle_site_symmetry_3
_geom_angle
C28 Fe3 C28 2 3 92.80(17)
C28 Fe3 C28 2 . 92.80(17)
C28 Fe3 C28 3 . 92.80(17)
C28 Fe3 S4 2 . 173.78(13)
C28 Fe3 S4 3 . 90.39(12)
C28 Fe3 S4 . . 92.38(12)
C28 Fe3 S4 2 2 92.38(12)
C28 Fe3 S4 3 2 173.78(13)
C28 Fe3 S4 . 2 90.39(12)
S4 Fe3 S4 . 2 84.14(4)
C28 Fe3 S4 2 3 90.39(12)
C28 Fe3 S4 3 3 92.38(12)
C28 Fe3 S4 . 3 173.78(13)
S4 Fe3 S4 . 3 84.14(4)
S4 Fe3 S4 2 3 84.14(4)
S4 Fe4 S4 2 3 76.41(3)
S4 Fe4 S4 2 12_557 103.59(3)
S4 Fe4 S4 3 12_557 180.00(4)
S4 Fe4 S4 2 . 76.41(3)
S4 Fe4 S4 3 . 76.41(3)
S4 Fe4 S4 12_557 . 103.59(3)
S4 Fe4 S4 2 11_557 180.00(4)
S4 Fe4 S4 3 11_557 103.59(3)
S4 Fe4 S4 12_557 11_557 76.41(3)
S4 Fe4 S4 . 11_557 103.59(3)
S4 Fe4 S4 2 10_557 103.59(3)
S4 Fe4 S4 3 10_557 103.59(3)
S4 Fe4 S4 12_557 10_557 76.41(3)
S4 Fe4 S4 . 10_557 180.00(4)
S4 Fe4 S4 11_557 10_557 76.41(3)
C29 S4 Fe3 . . 110.38(12)
C29 S4 Fe4 . . 115.47(12)
Fe3 S4 Fe4 . . 83.74(3)
C31 C30 C29 . . 121.4(4)
C31 C30 H30A . . 119.3
C29 C30 H30A . . 119.3
C34 C29 C30 . . 118.9(3)
C34 C29 S4 . . 118.9(3)
C30 C29 S4 . . 122.2(3)
C31 C32 C33 . . 118.6(4)
C31 C32 C36 . . 121.8(4)
C33 C32 C36 . . 119.6(4)
O4 C28 Fe3 . . 176.6(4)
C29 C34 C33 . . 119.4(4)
C29 C34 H34A . . 120.3
C33 C34 H34A . . 120.3
C32 C31 C30 . . 119.6(4)
C32 C31 C35 . . 121.6(4)
C30 C31 C35 . . 118.8(4)
C32 C33 C34 . . 122.1(4)
C32 C33 H33A . . 118.9
C34 C33 H33A . . 118.9
C32 C36 H36A . . 109.5
C32 C36 H36B . . 109.5
H36A C36 H36B . . 109.5
C32 C36 H36C . . 109.5
H36A C36 H36C . . 109.5
H36B C36 H36C . . 109.5
C31 C35 H35A . . 109.5
C31 C35 H35B . . 109.5
H35A C35 H35B . . 109.5
C31 C35 H35C . . 109.5
H35A C35 H35C . . 109.5
H35B C35 H35C . . 109.5
C1 Fe1 C3 . . 95.14(17)
C1 Fe1 C2 . . 94.56(16)
C3 Fe1 C2 . . 94.67(17)
C1 Fe1 S2 . . 88.78(12)
C3 Fe1 S2 . . 92.12(12)
C2 Fe1 S2 . . 172.13(12)
C1 Fe1 S1 . . 173.89(12)
C3 Fe1 S1 . . 86.71(13)
C2 Fe1 S1 . . 91.08(12)
S2 Fe1 S1 . . 85.33(3)
C1 Fe1 S3 . . 91.92(12)
C3 Fe1 S3 . . 171.31(13)
C2 Fe1 S3 . . 89.81(13)
S2 Fe1 S3 . . 82.94(3)
S1 Fe1 S3 . . 85.76(3)
S1 Fe2 S1 10_655 . 180.00(5)
S1 Fe2 S2 10_655 10_655 78.91(3)
S1 Fe2 S2 . 10_655 101.09(3)
S1 Fe2 S2 10_655 . 101.09(3)
S1 Fe2 S2 . . 78.91(3)
S2 Fe2 S2 10_655 . 180.00(5)
S1 Fe2 S3 10_655 . 101.31(3)
S1 Fe2 S3 . . 78.69(3)
S2 Fe2 S3 10_655 . 104.72(3)
S2 Fe2 S3 . . 75.28(3)
S1 Fe2 S3 10_655 10_655 78.69(3)
S1 Fe2 S3 . 10_655 101.31(3)
S2 Fe2 S3 10_655 10_655 75.28(3)
S2 Fe2 S3 . 10_655 104.72(3)
S3 Fe2 S3 . 10_655 180.00(7)
C12 S2 Fe1 . . 112.01(11)
C12 S2 Fe2 . . 117.88(12)
Fe1 S2 Fe2 . . 82.72(3)
C20 S3 Fe1 . . 109.96(11)
C20 S3 Fe2 . . 116.82(11)
Fe1 S3 Fe2 . . 81.20(3)
C4 S1 Fe1 . . 111.04(11)
C4 S1 Fe2 . . 115.38(11)
Fe1 S1 Fe2 . . 83.67(3)
C13 C12 C17 . . 118.9(3)
C13 C12 S2 . . 118.5(3)
C17 C12 S2 . . 122.4(3)
C6 C5 C4 . . 121.6(3)
C6 C5 H5A . . 119.2
C4 C5 H5A . . 119.2
C9 C4 C5 . . 118.9(3)
C9 C4 S1 . . 118.0(3)
C5 C4 S1 . . 123.1(3)
O3 C3 Fe1 . . 179.5(6)
O2 C2 Fe1 . . 178.9(4)
O1 C1 Fe1 . . 178.6(4)
C20 C25 C24 . . 119.9(4)
C20 C25 H25A . . 120.0
C24 C25 H25A . . 120.0
C16 C17 C12 . . 119.5(3)
C16 C17 H17A . . 120.2
C12 C17 H17A . . 120.2
C21 C22 C23 . . 119.7(3)
C21 C22 C26 . . 119.4(3)
C23 C22 C26 . . 121.0(4)
C9 C8 C7 . . 122.1(4)
C9 C8 H8A . . 119.0
C7 C8 H8A . . 119.0
C15 C16 C17 . . 121.8(4)
C15 C16 H16A . . 119.1
C17 C16 H16A . . 119.1
C5 C6 C7 . . 118.8(4)
C5 C6 C11 . . 119.6(3)
C7 C6 C11 . . 121.6(3)
C8 C7 C6 . . 118.9(4)
C8 C7 C10 . . 119.6(4)
C6 C7 C10 . . 121.5(4)
C24 C23 C22 . . 118.3(3)
C24 C23 C27 . . 120.3(4)
C22 C23 C27 . . 121.4(4)
C25 C20 C21 . . 118.3(3)
C25 C20 S3 . . 119.2(3)
C21 C20 S3 . . 122.5(3)
C12 C13 C14 . . 121.6(4)
C12 C13 H13A . . 119.2
C14 C13 H13A . . 119.2
C6 C11 H11A . . 109.5
C6 C11 H11B . . 109.5
H11A C11 H11B . . 109.5
C6 C11 H11C . . 109.5
H11A C11 H11C . . 109.5
H11B C11 H11C . . 109.5
C8 C9 C4 . . 119.7(4)
C8 C9 H9A . . 120.1
C4 C9 H9A . . 120.1
C16 C15 C14 . . 119.0(3)
C16 C15 C19 . . 119.5(4)
C14 C15 C19 . . 121.5(4)
C22 C21 C20 . . 121.7(3)
C22 C21 H21A . . 119.2
C20 C21 H21A . . 119.2
C23 C24 C25 . . 122.2(4)
C23 C24 H24A . . 118.9
C25 C24 H24A . . 118.9
C23 C27 H27A . . 109.5
C23 C27 H27B . . 109.5
H27A C27 H27B . . 109.5
C23 C27 H27C . . 109.5
H27A C27 H27C . . 109.5
H27B C27 H27C . . 109.5
C15 C14 C13 . . 119.1(4)
C15 C14 C18 . . 121.8(4)
C13 C14 C18 . . 119.1(4)
C22 C26 H26A . . 109.5
C22 C26 H26B . . 109.5
H26A C26 H26B . . 109.5
C22 C26 H26C . . 109.5
H26A C26 H26C . . 109.5
H26B C26 H26C . . 109.5
C15 C19 H19A . . 109.5
C15 C19 H19B . . 109.5
H19A C19 H19B . . 109.5
C15 C19 H19C . . 109.5
H19A C19 H19C . . 109.5
H19B C19 H19C . . 109.5
C7 C10 H10A . . 109.5
C7 C10 H10B . . 109.5
H10A C10 H10B . . 109.5
C7 C10 H10C . . 109.5
H10A C10 H10C . . 109.5
H10B C10 H10C . . 109.5
C14 C18 H18A . . 109.5
C14 C18 H18B . . 109.5
H18A C18 H18B . . 109.5
C14 C18 H18C . . 109.5
H18A C18 H18C . . 109.5
H18B C18 H18C . . 109.5

loop_
_geom_bond_atom_site_label_1
_geom_bond_atom_site_label_2
_geom_bond_site_symmetry_2
_geom_bond_distance
Fe3 C28 2 1.802(4)
Fe3 C28 3 1.802(4)
Fe3 C28 . 1.802(4)
Fe3 S4 . 2.3481(10)
Fe3 S4 2 2.3481(10)
Fe3 S4 3 2.3481(10)
Fe4 S4 2 2.5440(9)
Fe4 S4 3 2.5440(9)
Fe4 S4 12_557 2.5440(9)
Fe4 S4 . 2.5440(9)
Fe4 S4 11_557 2.5440(9)
Fe4 S4 10_557 2.5440(9)
S4 C29 . 1.789(3)
C30 C31 . 1.392(5)
C30 C29 . 1.389(5)
C30 H30A . 0.9300
C29 C34 . 1.376(5)
O4 C28 . 1.136(4)
C32 C31 . 1.383(6)
C32 C33 . 1.377(6)
C32 C36 . 1.518(5)
C34 C33 . 1.393(5)
C34 H34A . 0.9300
C31 C35 . 1.511(6)
C33 H33A . 0.9300
C36 H36A . 0.9600
C36 H36B . 0.9600
C36 H36C . 0.9600
C35 H35A . 0.9600
C35 H35B . 0.9600
C35 H35C . 0.9600
Fe1 C1 . 1.801(4)
Fe1 C3 . 1.803(4)
Fe1 C2 . 1.807(4)
Fe1 S2 . 2.3386(9)
Fe1 S1 . 2.3436(9)
Fe1 S3 . 2.3589(9)
Fe2 S1 10_655 2.4726(8)
Fe2 S1 . 2.4726(8)
Fe2 S2 10_655 2.5207(8)
Fe2 S2 . 2.5207(8)
Fe2 S3 . 2.5733(8)
Fe2 S3 10_655 2.5733(8)
S2 C12 . 1.781(3)
S3 C20 . 1.788(3)
S1 C4 . 1.784(3)
C12 C13 . 1.378(5)
C12 C17 . 1.390(5)
C5 C6 . 1.392(5)
C5 C4 . 1.387(5)
C5 H5A . 0.9300
C4 C9 . 1.387(5)
C3 O3 . 1.138(4)
C2 O2 . 1.128(4)
C1 O1 . 1.128(4)
C25 C20 . 1.380(5)
C25 C24 . 1.387(5)
C25 H25A . 0.9300
C17 C16 . 1.388(5)
C17 H17A . 0.9300
C22 C21 . 1.390(5)
C22 C23 . 1.391(5)
C22 C26 . 1.508(5)
C8 C9 . 1.375(5)
C8 C7 . 1.378(6)
C8 H8A . 0.9300
C16 C15 . 1.375(6)
C16 H16A . 0.9300
C6 C7 . 1.401(6)
C6 C11 . 1.509(5)
C7 C10 . 1.514(5)
C23 C24 . 1.379(6)
C23 C27 . 1.514(5)
C20 C21 . 1.392(5)
C13 C14 . 1.398(5)
C13 H13A . 0.9300
C11 H11A . 0.9600
C11 H11B . 0.9600
C11 H11C . 0.9600
C9 H9A . 0.9300
C15 C14 . 1.393(6)
C15 C19 . 1.514(5)
C21 H21A . 0.9300
C24 H24A . 0.9300
C27 H27A . 0.9600
C27 H27B . 0.9600
C27 H27C . 0.9600
C14 C18 . 1.514(6)
C26 H26A . 0.9600
C26 H26B . 0.9600
C26 H26C . 0.9600
C19 H19A . 0.9600
C19 H19B . 0.9600
C19 H19C . 0.9600
C10 H10A . 0.9600
C10 H10B . 0.9600
C10 H10C . 0.9600
C18 H18A . 0.9600
C18 H18B . 0.9600
C18 H18C . 0.9600
